data_4302454
loop_
_publ_author_name
'Jocelyn Alc\'antara-Garc\'ia'
'Vojtech Jancik'
'Joaqu\'in Barroso'
'Sandra Hidalgo-Bonilla'
'Raymundo Cea-Olivares'
'Rub\'en A. Toscano'
'M\'onica Moya-Cabrera'

_publ_section_title
;
Coordination Diversity of Aluminum Centers Molded by Triazole Based
Chalcogen Ligands
;
_journal_name_full 'Inorganic Chemistry'
_journal_page_first 5874
_journal_page_last 5883
_journal_paper_doi 10.1021/ic900166u
_journal_volume 48
_journal_year 2009
_chemical_formula_moiety 'C56 H52 Al2 N6 P4 S4, C7 H8'
_chemical_formula_sum 'C63 H60 Al2 N6 P4 S4'
_chemical_formula_weight 1207.25
_chemical_name_systematic
;
 ?
;
_space_group_IT_number 29
_symmetry_cell_setting orthorhombic
_symmetry_space_group_name_Hall 'P 2c -2ac'
_symmetry_space_group_name_H-M 'P c a 21'
_atom_sites_solution_hydrogens geom
_atom_sites_solution_primary direct
_atom_sites_solution_secondary difmap
_audit_creation_method SHELXL-97
_cell_angle_alpha 90.00
_cell_angle_beta 90.00
_cell_angle_gamma 90.00
_cell_formula_units_Z 4
_cell_length_a 20.329(4)
_cell_length_b 17.450(3)
_cell_length_c 17.352(3)
_cell_measurement_reflns_used 8082
_cell_measurement_temperature 173(2)
_cell_measurement_theta_max 25.33
_cell_measurement_theta_min 2.32
_cell_volume 6155.5(19)
_computing_cell_refinement 'Bruker AXS SAINT (v 7.01A, Bruker 2003)'
_computing_data_collection 'SMART V 5.625 (Bruker, 1999)'
_computing_data_reduction 'Bruker AXS SAINT (v 7.01A, Bruker 2003)'
_computing_molecular_graphics 'Bruker AXS SHELXTL (v 6.12)'
_computing_publication_material 'SHELXL-97 (Sheldrick, 1997)'
_computing_structure_refinement 'SHELXL-97 (Sheldrick, 1997)'
_computing_structure_solution 'SHELXS-97 (Sheldrick, 1990)'
_diffrn_ambient_temperature 173(2)
_diffrn_detector_area_resol_mean 0.661
_diffrn_measured_fraction_theta_full 0.999
_diffrn_measured_fraction_theta_max 0.999
_diffrn_measurement_device_type 'Bruker Smart Apex CCD diffractometer'
_diffrn_measurement_method 'omega scan'
_diffrn_radiation_monochromator graphite
_diffrn_radiation_source 'fine-focus sealed tube'
_diffrn_radiation_type MoK\a
_diffrn_radiation_wavelength 0.71073
_diffrn_reflns_av_R_equivalents 0.0657
_diffrn_reflns_av_sigmaI/netI 0.0548
_diffrn_reflns_limit_h_max 24
_diffrn_reflns_limit_h_min -24
_diffrn_reflns_limit_k_max 20
_diffrn_reflns_limit_k_min -21
_diffrn_reflns_limit_l_max 20
_diffrn_reflns_limit_l_min -20
_diffrn_reflns_number 50062
_diffrn_reflns_theta_full 25.37
_diffrn_reflns_theta_max 25.37
_diffrn_reflns_theta_min 1.17
_exptl_absorpt_coefficient_mu 0.332
_exptl_absorpt_correction_T_max 0.9169
_exptl_absorpt_correction_T_min 0.8939
_exptl_absorpt_correction_type multi-scan
_exptl_absorpt_process_details 'Sadabs, Sheldrick 1996'
_exptl_crystal_colour colorless
_exptl_crystal_density_diffrn 1.303
_exptl_crystal_density_method 'not measured'
_exptl_crystal_description block
_exptl_crystal_F_000 2520
_exptl_crystal_size_max 0.35
_exptl_crystal_size_mid 0.27
_exptl_crystal_size_min 0.27
_refine_diff_density_max 0.409
_refine_diff_density_min -0.187
_refine_diff_density_rms 0.053
_refine_ls_abs_structure_details 'Flack H D (1983), 5431 Friedel pairs, Acta Cryst. A39, 876-881'
_refine_ls_abs_structure_Flack -0.03(5)
_refine_ls_extinction_method none
_refine_ls_goodness_of_fit_ref 1.024
_refine_ls_hydrogen_treatment constr
_refine_ls_matrix_type full
_refine_ls_number_parameters 780
_refine_ls_number_reflns 11286
_refine_ls_number_restraints 352
_refine_ls_restrained_S_all 1.012
_refine_ls_R_factor_all 0.0468
_refine_ls_R_factor_gt 0.0412
_refine_ls_shift/su_max 0.001
_refine_ls_shift/su_mean 0.000
_refine_ls_structure_factor_coef Fsqd
_refine_ls_weighting_details 'calc w=1/[\s^2^(Fo^2^)+(0.0468P)^2^+0.2713P] where P=(Fo^2^+2Fc^2^)/3'
_refine_ls_weighting_scheme calc
_refine_ls_wR_factor_gt 0.0901
_refine_ls_wR_factor_ref 0.0932
_reflns_number_gt 10285
_reflns_number_total 11286
_reflns_threshold_expression >2sigma(I)
_cod_data_source_file ic900166u_si_005.cif
_cod_data_source_block Compound5
_cod_depositor_comments
;
The following automatic conversions were performed:
'_symmetry_cell_setting' value 'Orthorhombic' changed to 'orthorhombic'
according to '/home/saulius/struct/CIF-dictionaries/cif_core.dic'
dictionary named 'cif_core.dic' version 2.4.1 from 2010-06-29.

Automatic conversion script
Id: cif_fix_enum 1527 2010-12-29 10:47:43Z saulius 
;
_cod_database_code 4302454

loop_
_symmetry_equiv_pos_as_xyz
'x, y, z'
'-x, -y, z+1/2'
'x+1/2, -y, z'
'-x+1/2, y, z+1/2'

loop_
_atom_site_label
_atom_site_type_symbol
_atom_site_fract_x
_atom_site_fract_y
_atom_site_fract_z
_atom_site_U_iso_or_equiv
_atom_site_adp_type
_atom_site_occupancy
_atom_site_symmetry_multiplicity
_atom_site_calc_flag
_atom_site_refinement_flags
_atom_site_disorder_assembly
_atom_site_disorder_group
P1 P -0.00997(4) 0.50227(4) 0.87425(5) 0.02344(16) Uani 1 1 d . . .
S1 S 0.07835(4) 0.50392(4) 0.82727(5) 0.03060(18) Uani 1 1 d . . .
N1 N 0.00558(11) 0.65608(12) 0.86296(14) 0.0228(5) Uani 1 1 d . . .
Al1 Al 0.10343(4) 0.64737(5) 0.86837(5) 0.02424(19) Uani 1 1 d . . .
C1 C -0.04009(13) 0.59995(15) 0.87443(16) 0.0208(6) Uani 1 1 d . . .
C2 C -0.10098(13) 0.63643(15) 0.87732(16) 0.0219(6) Uani 1 1 d . . .
P2 P -0.18549(4) 0.60328(4) 0.88754(4) 0.02265(16) Uani 1 1 d . . .
S2 S -0.19495(4) 0.50735(4) 0.94274(5) 0.03140(18) Uani 1 1 d . . .
Al2 Al -0.00864(4) 0.82836(5) 0.80444(5) 0.02287(19) Uani 1 1 d . . .
N2 N -0.02653(11) 0.72280(13) 0.85875(14) 0.0235(5) Uani 1 1 d . . .
P3 P 0.10386(4) 0.97722(4) 0.80767(4) 0.02344(16) Uani 1 1 d . . .
S3 S 0.04201(4) 0.95018(4) 0.72489(5) 0.03014(18) Uani 1 1 d . . .
N3 N -0.09059(11) 0.71228(13) 0.86684(14) 0.0242(5) Uani 1 1 d . . .
C3 C -0.00896(15) 0.46775(17) 0.97224(18) 0.0276(7) Uani 1 1 d . . .
S4 S 0.26394(5) 0.99762(4) 0.95522(6) 0.0395(2) Uani 1 1 d . . .
P4 P 0.26216(4) 0.89586(4) 0.91029(5) 0.02634(18) Uani 1 1 d . . .
N4 N 0.08167(11) 0.82925(12) 0.84845(13) 0.0211(5) Uani 1 1 d . . .
C4 C -0.04355(16) 0.50325(18) 1.03141(19) 0.0320(7) Uani 1 1 d . . .
H4A H -0.0691 0.5477 1.0210 0.038 Uiso 1 1 calc R . .
N5 N 0.10745(11) 0.76903(13) 0.88630(14) 0.0246(5) Uani 1 1 d . . .
C5 C -0.04091(17) 0.4741(2) 1.1051(2) 0.0393(8) Uani 1 1 d . . .
H5A H -0.0647 0.4984 1.1454 0.047 Uiso 1 1 calc R . .
N6 N 0.16641(11) 0.78544(13) 0.91317(15) 0.0271(5) Uani 1 1 d . . .
C6 C -0.00391(18) 0.4098(2) 1.1205(2) 0.0430(9) Uani 1 1 d . . .
H6A H -0.0032 0.3890 1.1711 0.052 Uiso 1 1 calc R . .
C7 C 0.0321(2) 0.3754(2) 1.0625(2) 0.0507(10) Uani 1 1 d . . .
H7A H 0.0584 0.3318 1.0736 0.061 Uiso 1 1 calc R . .
C8 C 0.02993(18) 0.40436(19) 0.9887(2) 0.0422(9) Uani 1 1 d . . .
H8A H 0.0550 0.3809 0.9490 0.051 Uiso 1 1 calc R . .
C9 C -0.06433(15) 0.44589(16) 0.81537(18) 0.0284(6) Uani 1 1 d . . .
C10 C -0.08729(16) 0.47674(19) 0.74664(19) 0.0346(8) Uani 1 1 d . . .
H10A H -0.0793 0.5292 0.7352 0.042 Uiso 1 1 calc R . .
C11 C -0.12158(18) 0.4320(2) 0.6949(2) 0.0456(9) Uani 1 1 d . . .
H11A H -0.1383 0.4538 0.6487 0.055 Uiso 1 1 calc R . .
C12 C -0.1315(2) 0.3552(2) 0.7109(2) 0.0532(10) Uani 1 1 d . . .
H12A H -0.1540 0.3238 0.6747 0.064 Uiso 1 1 calc R . .
C13 C -0.1091(2) 0.3241(2) 0.7784(2) 0.0562(11) Uani 1 1 d . . .
H13A H -0.1168 0.2714 0.7891 0.067 Uiso 1 1 calc R . .
C14 C -0.07550(18) 0.36883(19) 0.8311(2) 0.0424(8) Uani 1 1 d . . .
H14A H -0.0601 0.3470 0.8779 0.051 Uiso 1 1 calc R . .
C15 C -0.22818(14) 0.68397(17) 0.93132(17) 0.0272(7) Uani 1 1 d . . .
C16 C -0.29512(15) 0.69130(19) 0.9164(2) 0.0347(7) Uani 1 1 d . . .
H16A H -0.3165 0.6561 0.8830 0.042 Uiso 1 1 calc R . .
C17 C -0.33053(17) 0.7501(2) 0.9505(2) 0.0436(9) Uani 1 1 d . . .
H17A H -0.3762 0.7552 0.9402 0.052 Uiso 1 1 calc R . .
C18 C -0.29989(18) 0.80118(19) 0.9991(2) 0.0406(9) Uani 1 1 d . . .
H18A H -0.3243 0.8419 1.0214 0.049 Uiso 1 1 calc R . .
C19 C -0.23425(18) 0.79345(19) 1.0153(2) 0.0408(8) Uani 1 1 d . . .
H19A H -0.2134 0.8284 1.0494 0.049 Uiso 1 1 calc R . .
C20 C -0.19799(16) 0.73450(18) 0.98198(18) 0.0332(7) Uani 1 1 d . . .
H20A H -0.1526 0.7289 0.9939 0.040 Uiso 1 1 calc R . .
C21 C -0.21462(14) 0.59966(17) 0.78862(17) 0.0268(7) Uani 1 1 d . . .
C22 C -0.19894(16) 0.65806(19) 0.73710(19) 0.0366(8) Uani 1 1 d . . .
H22A H -0.1747 0.7014 0.7542 0.044 Uiso 1 1 calc R . .
C23 C -0.2188(2) 0.6527(2) 0.6609(2) 0.0541(11) Uani 1 1 d . . .
H23A H -0.2067 0.6915 0.6252 0.065 Uiso 1 1 calc R . .
C24 C -0.2559(2) 0.5914(2) 0.6370(2) 0.0562(11) Uani 1 1 d . . .
H24A H -0.2698 0.5883 0.5848 0.067 Uiso 1 1 calc R . .
C25 C -0.2729(2) 0.5349(2) 0.6877(2) 0.0541(11) Uani 1 1 d . . .
H25A H -0.2991 0.4931 0.6708 0.065 Uiso 1 1 calc R . .
C26 C -0.25205(17) 0.5379(2) 0.7641(2) 0.0390(8) Uani 1 1 d . . .
H26A H -0.2634 0.4981 0.7990 0.047 Uiso 1 1 calc R . .
C27 C 0.15257(17) 0.65921(18) 0.77164(19) 0.0366(8) Uani 1 1 d . . .
H27A H 0.1428 0.7094 0.7490 0.055 Uiso 1 1 calc R . .
H27B H 0.1396 0.6188 0.7355 0.055 Uiso 1 1 calc R . .
H27C H 0.1998 0.6553 0.7821 0.055 Uiso 1 1 calc R . .
C28 C 0.13404(16) 0.61699(18) 0.97048(18) 0.0336(7) Uani 1 1 d . . .
H28A H 0.1468 0.6627 0.9997 0.050 Uiso 1 1 calc R . .
H28B H 0.1721 0.5828 0.9653 0.050 Uiso 1 1 calc R . .
H28C H 0.0986 0.5902 0.9977 0.050 Uiso 1 1 calc R . .
C29 C 0.12649(14) 0.88688(15) 0.85261(16) 0.0228(6) Uani 1 1 d . . .
C30 C 0.18044(14) 0.85828(15) 0.89354(16) 0.0237(6) Uani 1 1 d . . .
C31 C 0.17466(14) 1.02799(16) 0.77150(17) 0.0247(6) Uani 1 1 d . . .
C32 C 0.20004(14) 1.09123(16) 0.81102(18) 0.0281(6) Uani 1 1 d . . .
H32A H 0.1813 1.1070 0.8586 0.034 Uiso 1 1 calc R . .
C33 C 0.25268(17) 1.13042(19) 0.7801(2) 0.0382(8) Uani 1 1 d . . .
H33A H 0.2703 1.1732 0.8070 0.046 Uiso 1 1 calc R . .
C34 C 0.27994(17) 1.1088(2) 0.7113(2) 0.0408(9) Uani 1 1 d . . .
H34A H 0.3163 1.1363 0.6909 0.049 Uiso 1 1 calc R . .
C35 C 0.25442(18) 1.04667(19) 0.6715(2) 0.0383(8) Uani 1 1 d . . .
H35A H 0.2731 1.0320 0.6235 0.046 Uiso 1 1 calc R . .
C36 C 0.20187(16) 1.00601(17) 0.70141(19) 0.0321(7) Uani 1 1 d . . .
H36A H 0.1845 0.9633 0.6742 0.039 Uiso 1 1 calc R . .
C37 C 0.06850(14) 1.03446(16) 0.88393(19) 0.0287(7) Uani 1 1 d . . .
C38 C 0.03039(17) 1.09737(19) 0.8630(2) 0.0455(9) Uani 1 1 d . . .
H38A H 0.0253 1.1108 0.8103 0.055 Uiso 1 1 calc R . .
C39 C -0.00022(18) 1.1404(2) 0.9201(3) 0.0621(13) Uani 1 1 d . . .
H39A H -0.0267 1.1831 0.9062 0.075 Uiso 1 1 calc R . .
C40 C 0.0075(2) 1.1217(3) 0.9966(3) 0.0659(14) Uani 1 1 d . . .
H40A H -0.0136 1.1513 1.0353 0.079 Uiso 1 1 calc R . .
C41 C 0.0456(2) 1.0606(3) 1.0167(3) 0.0617(12) Uani 1 1 d . . .
H41A H 0.0509 1.0481 1.0696 0.074 Uiso 1 1 calc R . .
C42 C 0.07664(19) 1.0165(2) 0.9611(2) 0.0442(9) Uani 1 1 d . . .
H42A H 0.1033 0.9743 0.9759 0.053 Uiso 1 1 calc R . .
C43 C 0.29970(14) 0.88617(17) 0.81558(18) 0.0295(7) Uani 1 1 d . . .
C44 C 0.35812(16) 0.9256(2) 0.8019(2) 0.0426(8) Uani 1 1 d . . .
H44A H 0.3765 0.9575 0.8407 0.051 Uiso 1 1 calc R . .
C45 C 0.38932(18) 0.9179(2) 0.7307(3) 0.0550(11) Uani 1 1 d . . .
H45A H 0.4296 0.9440 0.7216 0.066 Uiso 1 1 calc R . .
C46 C 0.36306(18) 0.8739(2) 0.6747(2) 0.0482(9) Uani 1 1 d . . .
H46A H 0.3848 0.8696 0.6264 0.058 Uiso 1 1 calc R . .
C47 C 0.30475(16) 0.83511(19) 0.6869(2) 0.0378(8) Uani 1 1 d . . .
H47A H 0.2861 0.8048 0.6470 0.045 Uiso 1 1 calc R . .
C48 C 0.27358(15) 0.84075(17) 0.75773(19) 0.0315(7) Uani 1 1 d . . .
H48A H 0.2340 0.8132 0.7667 0.038 Uiso 1 1 calc R . .
C49 C 0.30140(14) 0.82392(17) 0.97064(18) 0.0267(7) Uani 1 1 d . . .
C50 C 0.32719(15) 0.8473(2) 1.04046(19) 0.0346(8) Uani 1 1 d . . .
H50A H 0.3241 0.8996 1.0553 0.041 Uiso 1 1 calc R . .
C51 C 0.35751(17) 0.7950(2) 1.0890(2) 0.0415(8) Uani 1 1 d . . .
H51A H 0.3749 0.8112 1.1371 0.050 Uiso 1 1 calc R . .
C52 C 0.36227(17) 0.7196(2) 1.0669(2) 0.0428(9) Uani 1 1 d . . .
H52A H 0.3823 0.6834 1.1004 0.051 Uiso 1 1 calc R . .
C53 C 0.33804(17) 0.6960(2) 0.9962(2) 0.0442(9) Uani 1 1 d . . .
H53A H 0.3422 0.6439 0.9809 0.053 Uiso 1 1 calc R . .
C54 C 0.30772(16) 0.74813(18) 0.9477(2) 0.0373(8) Uani 1 1 d . . .
H54A H 0.2913 0.7321 0.8990 0.045 Uiso 1 1 calc R . .
C55 C -0.06881(15) 0.89210(16) 0.8636(2) 0.0333(7) Uani 1 1 d . . .
H55A H -0.0901 0.8610 0.9034 0.050 Uiso 1 1 calc R . .
H55B H -0.1023 0.9135 0.8292 0.050 Uiso 1 1 calc R . .
H55C H -0.0443 0.9339 0.8880 0.050 Uiso 1 1 calc R . .
C56 C -0.02546(17) 0.78340(19) 0.70217(18) 0.0338(7) Uani 1 1 d . . .
H56A H -0.0545 0.7389 0.7076 0.051 Uiso 1 1 calc R . .
H56B H 0.0163 0.7673 0.6790 0.051 Uiso 1 1 calc R . .
H56C H -0.0465 0.8217 0.6690 0.051 Uiso 1 1 calc R . .
C57 C 0.6011(10) 0.7043(9) 0.7355(10) 0.077(4) Uani 0.60(2) 1 d PDU A 1
H57A H 0.5821 0.6530 0.7400 0.116 Uiso 0.60(2) 1 calc PR A 1
H57B H 0.5936 0.7327 0.7834 0.116 Uiso 0.60(2) 1 calc PR A 1
H57C H 0.6485 0.7001 0.7262 0.116 Uiso 0.60(2) 1 calc PR A 1
C58 C 0.5695(10) 0.7459(8) 0.6698(10) 0.0482(16) Uani 0.60(2) 1 d PDU A 1
C59 C 0.5224(6) 0.7112(6) 0.6239(7) 0.0504(19) Uani 0.60(2) 1 d PDU A 1
H59A H 0.5089 0.6601 0.6343 0.060 Uiso 0.60(2) 1 calc PR A 1
C60 C 0.4952(5) 0.7504(8) 0.5635(6) 0.053(2) Uani 0.60(2) 1 d PDU A 1
H60A H 0.4627 0.7261 0.5326 0.064 Uiso 0.60(2) 1 calc PR A 1
C61 C 0.5142(5) 0.8246(8) 0.5464(6) 0.053(2) Uani 0.60(2) 1 d PDU A 1
H61A H 0.4940 0.8517 0.5052 0.064 Uiso 0.60(2) 1 calc PR A 1
C62 C 0.5628(6) 0.8590(6) 0.5902(7) 0.0556(19) Uani 0.60(2) 1 d PDU A 1
H62A H 0.5773 0.9094 0.5784 0.067 Uiso 0.60(2) 1 calc PR A 1
C63 C 0.5902(8) 0.8192(7) 0.6516(10) 0.0502(19) Uani 0.60(2) 1 d PDU A 1
H63A H 0.6237 0.8427 0.6816 0.060 Uiso 0.60(2) 1 calc PR A 1
C57A C 0.6100(13) 0.7217(11) 0.7525(11) 0.054(3) Uani 0.40(2) 1 d PDU A 2
H57D H 0.5979 0.6684 0.7634 0.081 Uiso 0.40(2) 1 calc PR A 2
H57E H 0.5968 0.7543 0.7958 0.081 Uiso 0.40(2) 1 calc PR A 2
H57F H 0.6577 0.7252 0.7452 0.081 Uiso 0.40(2) 1 calc PR A 2
C58A C 0.5757(16) 0.7479(12) 0.6805(15) 0.049(2) Uani 0.40(2) 1 d PDU A 2
C59A C 0.5334(10) 0.6984(10) 0.6423(11) 0.054(2) Uani 0.40(2) 1 d PDU A 2
H59B H 0.5268 0.6481 0.6617 0.064 Uiso 0.40(2) 1 calc PR A 2
C60A C 0.5012(8) 0.7213(11) 0.5771(10) 0.055(2) Uani 0.40(2) 1 d PDU A 2
H60B H 0.4738 0.6855 0.5511 0.066 Uiso 0.40(2) 1 calc PR A 2
C61A C 0.5069(8) 0.7942(12) 0.5478(9) 0.052(2) Uani 0.40(2) 1 d PDU A 2
H61B H 0.4840 0.8090 0.5024 0.063 Uiso 0.40(2) 1 calc PR A 2
C62A C 0.5469(10) 0.8451(10) 0.5866(11) 0.053(2) Uani 0.40(2) 1 d PDU A 2
H62B H 0.5516 0.8962 0.5684 0.063 Uiso 0.40(2) 1 calc PR A 2
C63A C 0.5805(13) 0.8216(11) 0.6522(15) 0.050(2) Uani 0.40(2) 1 d PDU A 2
H63B H 0.6076 0.8574 0.6785 0.060 Uiso 0.40(2) 1 calc PR A 2

loop_
_atom_site_aniso_label
_atom_site_aniso_U_11
_atom_site_aniso_U_22
_atom_site_aniso_U_33
_atom_site_aniso_U_23
_atom_site_aniso_U_13
_atom_site_aniso_U_12
P1 0.0260(4) 0.0184(4) 0.0259(4) 0.0014(3) 0.0030(3) 0.0000(3)
S1 0.0275(4) 0.0263(4) 0.0380(5) -0.0015(3) 0.0080(3) -0.0001(3)
N1 0.0246(12) 0.0187(12) 0.0251(13) 0.0033(10) 0.0002(10) 0.0003(10)
Al1 0.0220(4) 0.0228(4) 0.0280(5) 0.0032(4) 0.0010(4) -0.0001(3)
C1 0.0248(14) 0.0168(13) 0.0207(14) -0.0001(11) 0.0028(12) -0.0012(11)
C2 0.0241(14) 0.0208(13) 0.0208(15) 0.0017(12) 0.0005(12) -0.0027(11)
P2 0.0216(4) 0.0212(4) 0.0251(4) 0.0021(3) 0.0016(3) -0.0013(3)
S2 0.0338(4) 0.0240(4) 0.0363(4) 0.0086(3) 0.0044(3) -0.0018(3)
Al2 0.0224(4) 0.0197(4) 0.0265(5) -0.0002(4) -0.0023(4) 0.0007(3)
N2 0.0245(12) 0.0187(12) 0.0272(13) 0.0010(10) -0.0030(10) -0.0009(10)
P3 0.0262(4) 0.0175(3) 0.0267(4) 0.0000(3) -0.0009(3) -0.0001(3)
S3 0.0319(4) 0.0264(4) 0.0321(4) 0.0030(3) -0.0078(3) -0.0024(3)
N3 0.0206(12) 0.0230(12) 0.0289(13) 0.0025(11) 0.0012(10) -0.0035(10)
C3 0.0299(16) 0.0227(15) 0.0301(17) 0.0036(13) -0.0031(13) -0.0047(13)
S4 0.0491(5) 0.0214(4) 0.0482(5) -0.0054(4) -0.0156(4) -0.0017(4)
P4 0.0274(4) 0.0198(4) 0.0318(4) 0.0011(3) -0.0084(3) -0.0027(3)
N4 0.0221(12) 0.0178(11) 0.0234(13) 0.0011(9) -0.0003(10) 0.0002(10)
C4 0.0338(18) 0.0301(17) 0.0321(19) 0.0039(14) -0.0012(14) -0.0041(14)
N5 0.0254(12) 0.0195(12) 0.0288(14) 0.0026(10) -0.0021(11) -0.0007(10)
C5 0.046(2) 0.043(2) 0.0287(18) -0.0009(15) -0.0003(15) -0.0070(17)
N6 0.0256(13) 0.0241(13) 0.0315(14) 0.0020(11) -0.0052(11) -0.0002(10)
C6 0.052(2) 0.045(2) 0.0324(19) 0.0136(16) -0.0098(16) -0.0116(18)
C7 0.057(2) 0.038(2) 0.057(3) 0.0221(18) -0.008(2) 0.0068(19)
C8 0.054(2) 0.0286(18) 0.044(2) 0.0118(15) 0.0030(17) 0.0078(16)
C9 0.0309(15) 0.0282(15) 0.0261(16) -0.0042(13) 0.0080(13) -0.0016(13)
C10 0.0414(19) 0.0303(17) 0.0321(18) 0.0008(14) 0.0034(14) -0.0017(15)
C11 0.049(2) 0.054(2) 0.034(2) -0.0086(17) -0.0034(17) -0.0019(19)
C12 0.059(2) 0.049(2) 0.052(3) -0.0152(19) -0.0025(19) -0.021(2)
C13 0.074(3) 0.038(2) 0.057(3) -0.0054(18) 0.001(2) -0.022(2)
C14 0.059(2) 0.0308(17) 0.038(2) 0.0024(15) -0.0014(17) -0.0106(17)
C15 0.0307(16) 0.0209(15) 0.0299(17) 0.0047(12) 0.0065(13) 0.0018(13)
C16 0.0295(17) 0.0347(18) 0.0398(19) 0.0021(15) 0.0008(14) 0.0011(14)
C17 0.0348(18) 0.044(2) 0.052(2) 0.0083(18) 0.0071(17) 0.0139(16)
C18 0.055(2) 0.0281(18) 0.039(2) 0.0031(15) 0.0160(17) 0.0119(16)
C19 0.051(2) 0.0326(18) 0.039(2) -0.0055(15) 0.0109(17) -0.0019(16)
C20 0.0304(17) 0.0372(18) 0.0321(18) -0.0027(14) 0.0053(14) -0.0014(14)
C21 0.0232(15) 0.0303(16) 0.0270(16) 0.0010(13) -0.0001(12) 0.0002(13)
C22 0.0384(19) 0.0377(18) 0.0338(19) 0.0070(15) -0.0048(15) -0.0077(15)
C23 0.064(3) 0.067(3) 0.031(2) 0.0135(19) -0.0133(18) -0.011(2)
C24 0.067(3) 0.072(3) 0.030(2) -0.0008(19) -0.0180(19) -0.007(2)
C25 0.058(3) 0.057(3) 0.048(2) -0.008(2) -0.022(2) -0.006(2)
C26 0.0385(19) 0.041(2) 0.038(2) 0.0041(16) -0.0072(15) -0.0065(16)
C27 0.0414(19) 0.0308(18) 0.0378(19) 0.0028(14) 0.0080(15) -0.0009(15)
C28 0.0334(17) 0.0298(17) 0.0375(19) 0.0039(14) -0.0059(14) 0.0008(14)
C29 0.0261(15) 0.0203(14) 0.0221(16) -0.0016(11) 0.0002(12) -0.0015(12)
C30 0.0297(15) 0.0203(14) 0.0211(15) 0.0014(12) -0.0048(12) 0.0006(12)
C31 0.0265(16) 0.0176(14) 0.0299(17) 0.0026(12) -0.0031(12) 0.0004(12)
C32 0.0317(16) 0.0230(15) 0.0295(16) 0.0018(13) -0.0027(14) 0.0002(13)
C33 0.0417(19) 0.0267(17) 0.046(2) 0.0024(15) -0.0053(16) -0.0090(15)
C34 0.0345(18) 0.043(2) 0.045(2) 0.0132(17) 0.0057(16) -0.0036(16)
C35 0.044(2) 0.0385(19) 0.0325(19) 0.0074(15) 0.0073(15) 0.0067(16)
C36 0.0378(18) 0.0268(17) 0.0318(18) 0.0037(13) 0.0005(14) 0.0017(14)
C37 0.0236(15) 0.0242(15) 0.0384(18) -0.0063(14) 0.0012(13) -0.0021(12)
C38 0.042(2) 0.0359(19) 0.059(2) -0.0110(18) -0.0028(18) 0.0087(16)
C39 0.040(2) 0.054(2) 0.093(4) -0.030(2) -0.009(2) 0.0167(19)
C40 0.044(2) 0.082(3) 0.072(3) -0.046(3) 0.006(2) 0.004(2)
C41 0.068(3) 0.070(3) 0.047(2) -0.022(2) 0.018(2) -0.002(2)
C42 0.053(2) 0.0397(19) 0.040(2) -0.0053(16) 0.0108(17) -0.0014(17)
C43 0.0269(15) 0.0257(15) 0.0358(18) 0.0070(14) -0.0070(14) 0.0005(12)
C44 0.0364(18) 0.0438(19) 0.048(2) 0.0084(17) -0.0104(17) -0.0176(16)
C45 0.036(2) 0.066(3) 0.063(3) 0.018(2) 0.0051(19) -0.0145(19)
C46 0.038(2) 0.060(2) 0.046(2) 0.0139(19) 0.0112(17) 0.0066(18)
C47 0.0384(19) 0.0354(19) 0.039(2) -0.0008(15) -0.0016(16) 0.0078(15)
C48 0.0260(17) 0.0275(16) 0.0410(19) 0.0029(14) -0.0025(14) -0.0001(13)
C49 0.0226(15) 0.0236(15) 0.0340(18) 0.0013(13) -0.0033(13) 0.0003(12)
C50 0.0330(17) 0.0367(19) 0.0340(18) -0.0009(15) -0.0043(14) 0.0025(15)
C51 0.043(2) 0.050(2) 0.0305(19) 0.0011(16) -0.0039(15) 0.0102(17)
C52 0.042(2) 0.042(2) 0.044(2) 0.0171(17) -0.0006(16) 0.0100(17)
C53 0.043(2) 0.0302(19) 0.059(3) 0.0047(17) -0.0028(18) 0.0064(16)
C54 0.0386(18) 0.0303(17) 0.0428(19) 0.0018(15) -0.0138(15) -0.0026(14)
C55 0.0302(16) 0.0230(15) 0.047(2) 0.0005(14) 0.0015(15) 0.0028(13)
C56 0.0430(19) 0.0301(17) 0.0283(17) -0.0038(13) 0.0018(14) -0.0061(15)
C57 0.083(7) 0.070(7) 0.079(8) 0.006(6) -0.025(5) -0.001(6)
C58 0.049(4) 0.049(3) 0.047(4) -0.009(3) 0.000(3) -0.004(3)
C59 0.055(4) 0.048(3) 0.048(5) -0.002(3) -0.002(3) -0.015(3)
C60 0.059(3) 0.052(5) 0.048(4) -0.005(4) -0.006(3) -0.015(4)
C61 0.059(4) 0.058(5) 0.042(3) 0.002(4) -0.002(3) -0.010(4)
C62 0.061(5) 0.053(4) 0.053(3) -0.005(3) 0.001(3) -0.017(3)
C63 0.053(5) 0.051(3) 0.047(3) -0.013(2) -0.002(3) -0.012(3)
C57A 0.066(8) 0.043(7) 0.054(7) -0.013(5) -0.011(5) -0.003(6)
C58A 0.052(4) 0.049(3) 0.048(5) -0.010(3) 0.000(3) -0.007(3)
C59A 0.054(5) 0.054(4) 0.053(5) -0.004(4) -0.004(4) -0.014(4)
C60A 0.056(4) 0.055(5) 0.054(5) -0.003(5) -0.007(4) -0.015(5)
C61A 0.057(4) 0.055(6) 0.044(4) -0.004(5) -0.003(3) -0.018(5)
C62A 0.056(5) 0.055(4) 0.048(4) -0.007(4) -0.003(4) -0.014(4)
C63A 0.052(5) 0.051(3) 0.046(4) -0.009(3) -0.001(4) -0.011(4)

loop_
_atom_type_symbol
_atom_type_description
_atom_type_scat_dispersion_real
_atom_type_scat_dispersion_imag
_atom_type_scat_source
C C 0.0033 0.0016 'International Tables Vol C Tables 4.2.6.8 and 6.1.1.4'
H H 0.0000 0.0000 'International Tables Vol C Tables 4.2.6.8 and 6.1.1.4'
N N 0.0061 0.0033 'International Tables Vol C Tables 4.2.6.8 and 6.1.1.4'
Al Al 0.0645 0.0514 'International Tables Vol C Tables 4.2.6.8 and 6.1.1.4'
P P 0.1023 0.0942 'International Tables Vol C Tables 4.2.6.8 and 6.1.1.4'
S S 0.1246 0.1234 'International Tables Vol C Tables 4.2.6.8 and 6.1.1.4'

loop_
_geom_angle_atom_site_label_1
_geom_angle_atom_site_label_2
_geom_angle_atom_site_label_3
_geom_angle
_geom_angle_site_symmetry_1
_geom_angle_site_symmetry_3
_geom_angle_publ_flag
C9 P1 C3 111.08(14) . . ?
C9 P1 C1 107.95(13) . . ?
C3 P1 C1 108.45(14) . . ?
C9 P1 S1 109.43(10) . . ?
C3 P1 S1 112.59(11) . . ?
C1 P1 S1 107.15(9) . . ?
P1 S1 Al1 94.46(4) . . ?
N2 N1 C1 107.5(2) . . ?
N2 N1 Al1 123.73(17) . . ?
C1 N1 Al1 128.05(17) . . ?
C28 Al1 C27 129.96(15) . . ?
C28 Al1 N1 112.39(12) . . ?
C27 Al1 N1 117.29(13) . . ?
C28 Al1 N5 97.17(12) . . ?
C27 Al1 N5 90.03(12) . . ?
N1 Al1 N5 88.25(9) . . ?
C28 Al1 S1 92.81(10) . . ?
C27 Al1 S1 88.13(10) . . ?
N1 Al1 S1 82.40(7) . . ?
N5 Al1 S1 168.36(8) . . ?
N1 C1 C2 106.4(2) . . ?
N1 C1 P1 116.44(19) . . ?
C2 C1 P1 136.9(2) . . ?
N3 C2 C1 107.7(2) . . ?
N3 C2 P2 118.1(2) . . ?
C1 C2 P2 134.1(2) . . ?
C21 P2 C15 105.42(14) . . ?
C21 P2 C2 103.09(13) . . ?
C15 P2 C2 104.16(13) . . ?
C21 P2 S2 113.86(11) . . ?
C15 P2 S2 114.49(10) . . ?
C2 P2 S2 114.58(10) . . ?
C55 Al2 C56 126.42(15) . . ?
C55 Al2 N4 111.92(13) . . ?
C56 Al2 N4 120.61(12) . . ?
C55 Al2 N2 98.97(12) . . ?
C56 Al2 N2 91.42(12) . . ?
N4 Al2 N2 89.67(9) . . ?
C55 Al2 S3 93.36(10) . . ?
C56 Al2 S3 85.43(10) . . ?
N4 Al2 S3 80.81(7) . . ?
N2 Al2 S3 166.60(8) . . ?
N3 N2 N1 110.7(2) . . ?
N3 N2 Al2 109.85(17) . . ?
N1 N2 Al2 134.73(18) . . ?
C31 P3 C37 107.50(13) . . ?
C31 P3 C29 111.93(13) . . ?
C37 P3 C29 105.41(14) . . ?
C31 P3 S3 111.97(10) . . ?
C37 P3 S3 114.40(10) . . ?
C29 P3 S3 105.49(10) . . ?
P3 S3 Al2 93.36(4) . . ?
N2 N3 C2 107.7(2) . . ?
C8 C3 C4 119.4(3) . . ?
C8 C3 P1 117.8(2) . . ?
C4 C3 P1 122.8(2) . . ?
C30 P4 C49 104.19(13) . . ?
C30 P4 C43 101.91(13) . . ?
C49 P4 C43 105.77(13) . . ?
C30 P4 S4 114.42(10) . . ?
C49 P4 S4 113.09(11) . . ?
C43 P4 S4 116.11(11) . . ?
N5 N4 C29 106.9(2) . . ?
N5 N4 Al2 122.76(17) . . ?
C29 N4 Al2 130.18(19) . . ?
C5 C4 C3 120.1(3) . . ?
N6 N5 N4 110.9(2) . . ?
N6 N5 Al1 107.51(17) . . ?
N4 N5 Al1 133.36(18) . . ?
C6 C5 C4 120.1(3) . . ?
N5 N6 C30 108.0(2) . . ?
C5 C6 C7 120.2(3) . . ?
C8 C7 C6 120.1(3) . . ?
C7 C8 C3 120.1(3) . . ?
C10 C9 C14 119.3(3) . . ?
C10 C9 P1 118.8(2) . . ?
C14 C9 P1 121.2(3) . . ?
C11 C10 C9 120.6(3) . . ?
C10 C11 C12 119.5(4) . . ?
C13 C12 C11 120.5(3) . . ?
C12 C13 C14 120.4(4) . . ?
C13 C14 C9 119.7(3) . . ?
C20 C15 C16 119.5(3) . . ?
C20 C15 P2 123.0(2) . . ?
C16 C15 P2 117.4(2) . . ?
C17 C16 C15 119.8(3) . . ?
C18 C17 C16 120.4(3) . . ?
C19 C18 C17 120.2(3) . . ?
C18 C19 C20 120.2(3) . . ?
C15 C20 C19 119.9(3) . . ?
C26 C21 C22 119.8(3) . . ?
C26 C21 P2 119.8(2) . . ?
C22 C21 P2 120.4(2) . . ?
C23 C22 C21 119.8(3) . . ?
C24 C23 C22 120.1(4) . . ?
C25 C24 C23 120.4(4) . . ?
C24 C25 C26 120.6(4) . . ?
C21 C26 C25 119.3(3) . . ?
N4 C29 C30 106.8(2) . . ?
N4 C29 P3 116.7(2) . . ?
C30 C29 P3 136.5(2) . . ?
N6 C30 C29 107.4(2) . . ?
N6 C30 P4 119.7(2) . . ?
C29 C30 P4 132.2(2) . . ?
C36 C31 C32 120.0(3) . . ?
C36 C31 P3 119.1(2) . . ?
C32 C31 P3 120.8(2) . . ?
C33 C32 C31 119.1(3) . . ?
C34 C33 C32 121.1(3) . . ?
C33 C34 C35 119.9(3) . . ?
C36 C35 C34 120.1(3) . . ?
C35 C36 C31 119.6(3) . . ?
C42 C37 C38 119.8(3) . . ?
C42 C37 P3 122.4(2) . . ?
C38 C37 P3 117.8(3) . . ?
C39 C38 C37 119.3(4) . . ?
C40 C39 C38 120.5(4) . . ?
C41 C40 C39 119.9(4) . . ?
C40 C41 C42 121.0(4) . . ?
C41 C42 C37 119.5(4) . . ?
C48 C43 C44 119.1(3) . . ?
C48 C43 P4 123.1(2) . . ?
C44 C43 P4 117.8(2) . . ?
C43 C44 C45 119.4(3) . . ?
C46 C45 C44 120.8(3) . . ?
C45 C46 C47 120.5(4) . . ?
C46 C47 C48 119.6(3) . . ?
C43 C48 C47 120.5(3) . . ?
C50 C49 C54 119.9(3) . . ?
C50 C49 P4 117.8(2) . . ?
C54 C49 P4 122.2(2) . . ?
C49 C50 C51 120.4(3) . . ?
C52 C51 C50 119.6(3) . . ?
C51 C52 C53 120.4(3) . . ?
C54 C53 C52 120.1(3) . . ?
C53 C54 C49 119.6(3) . . ?
C63 C58 C59 118.9(8) . . ?
C63 C58 C57 119.4(9) . . ?
C59 C58 C57 121.6(8) . . ?
C60 C59 C58 120.0(7) . . ?
C59 C60 C61 121.3(7) . . ?
C62 C61 C60 119.2(7) . . ?
C61 C62 C63 119.4(8) . . ?
C58 C63 C62 121.1(9) . . ?
C63A C58A C59A 117.0(12) . . ?
C63A C58A C57A 123.2(13) . . ?
C59A C58A C57A 119.7(11) . . ?
C60A C59A C58A 120.7(11) . . ?
C59A C60A C61A 122.5(11) . . ?
C60A C61A C62A 117.7(10) . . ?
C61A C62A C63A 119.9(12) . . ?
C58A C63A C62A 122.2(13) . . ?

loop_
_geom_bond_atom_site_label_1
_geom_bond_atom_site_label_2
_geom_bond_distance
_geom_bond_site_symmetry_2
_geom_bond_publ_flag
P1 C9 1.798(3) . ?
P1 C3 1.804(3) . ?
P1 C1 1.811(3) . ?
P1 S1 1.9719(11) . ?
S1 Al1 2.6521(12) . ?
N1 N2 1.337(3) . ?
N1 C1 1.364(3) . ?
N1 Al1 1.997(2) . ?
Al1 C28 1.951(3) . ?
Al1 C27 1.964(3) . ?
Al1 N5 2.147(2) . ?
C1 C2 1.393(4) . ?
C2 N3 1.353(3) . ?
C2 P2 1.822(3) . ?
P2 C21 1.817(3) . ?
P2 C15 1.820(3) . ?
P2 S2 1.9383(10) . ?
Al2 C55 1.946(3) . ?
Al2 C56 1.970(3) . ?
Al2 N4 1.988(2) . ?
Al2 N2 2.101(2) . ?
Al2 S3 2.7357(12) . ?
N2 N3 1.323(3) . ?
P3 C31 1.803(3) . ?
P3 C37 1.807(3) . ?
P3 C29 1.818(3) . ?
P3 S3 1.9664(11) . ?
C3 C8 1.389(4) . ?
C3 C4 1.390(4) . ?
S4 P4 1.9398(11) . ?
P4 C30 1.809(3) . ?
P4 C49 1.819(3) . ?
P4 C43 1.820(3) . ?
N4 N5 1.346(3) . ?
N4 C29 1.359(3) . ?
C4 C5 1.377(5) . ?
N5 N6 1.318(3) . ?
C5 C6 1.377(5) . ?
N6 C30 1.346(3) . ?
C6 C7 1.382(5) . ?
C7 C8 1.378(5) . ?
C9 C10 1.389(4) . ?
C9 C14 1.391(4) . ?
C10 C11 1.379(5) . ?
C11 C12 1.384(5) . ?
C12 C13 1.369(6) . ?
C13 C14 1.384(5) . ?
C15 C20 1.388(4) . ?
C15 C16 1.391(4) . ?
C16 C17 1.386(5) . ?
C17 C18 1.376(5) . ?
C18 C19 1.370(5) . ?
C19 C20 1.391(4) . ?
C21 C26 1.386(4) . ?
C21 C22 1.393(4) . ?
C22 C23 1.385(5) . ?
C23 C24 1.373(5) . ?
C24 C25 1.367(5) . ?
C25 C26 1.391(5) . ?
C29 C30 1.399(4) . ?
C31 C36 1.390(4) . ?
C31 C32 1.398(4) . ?
C32 C33 1.379(4) . ?
C33 C34 1.369(5) . ?
C34 C35 1.387(5) . ?
C35 C36 1.384(5) . ?
C37 C42 1.386(5) . ?
C37 C38 1.392(4) . ?
C38 C39 1.391(5) . ?
C39 C40 1.374(7) . ?
C40 C41 1.363(6) . ?
C41 C42 1.385(5) . ?
C43 C48 1.385(4) . ?
C43 C44 1.393(4) . ?
C44 C45 1.394(5) . ?
C45 C46 1.349(6) . ?
C46 C47 1.381(5) . ?
C47 C48 1.386(5) . ?
C49 C50 1.382(4) . ?
C49 C54 1.387(4) . ?
C50 C51 1.386(5) . ?
C51 C52 1.374(5) . ?
C52 C53 1.386(5) . ?
C53 C54 1.384(5) . ?
C57 C58 1.497(10) . ?
C58 C63 1.383(9) . ?
C58 C59 1.386(9) . ?
C59 C60 1.368(9) . ?
C60 C61 1.384(8) . ?
C61 C62 1.383(9) . ?
C62 C63 1.388(9) . ?
C57A C58A 1.502(12) . ?
C58A C63A 1.379(11) . ?
C58A C59A 1.388(11) . ?
C59A C60A 1.367(11) . ?
C60A C61A 1.375(11) . ?
C61A C62A 1.381(11) . ?
C62A C63A 1.390(12) . ?
